data_7129806
loop_
_publ_author_name
'Li, Mingfeng'
'Chia, Xiu Li'
'Zhu, Ye'

_publ_section_title
;
 Tethered photocatalyst-directed palladium-catalysed C--H allenylation of
 N-aryl tetrahydroisoquinolines
;
_journal_name_full 'Chemical Communications'
_journal_paper_doi 10.1039/D2CC01064J
_journal_year 2022
_chemical_formula_sum 'C34 H27 N'
_chemical_formula_weight 449.56
_space_group_crystal_system triclinic
_space_group_IT_number 2
_space_group_name_Hall '-P 1'
_space_group_name_H-M_alt 'P -1'
_atom_sites_solution_hydrogens mixed
_atom_sites_solution_primary 'Dual Space'
_audit_creation_method SHELXL-2018/3
_audit_update_record
;
2021-10-08 deposited with the CCDC.	2022-03-09 downloaded from the CCDC.
;
_cell_angle_alpha 111.683(2)
_cell_angle_beta 96.696(2)
_cell_angle_gamma 106.040(2)
_cell_formula_units_Z 2
_cell_length_a 10.0794(5)
_cell_length_b 10.3203(5)
_cell_length_c 13.2104(7)
_cell_measurement_reflns_used 9911
_cell_measurement_temperature 100(2)
_cell_measurement_theta_max 66.73
_cell_measurement_theta_min 3.71
_cell_volume 1189.87(11)
_computing_cell_refinement 'APEX3 v2016.1-0 (Bruker AXS)'
_computing_data_collection 'APEX3 (Bruker AXS)'
_computing_data_reduction 'SAINT V8.32B (Bruker AXS Inc., 2014)'
_computing_molecular_graphics 'Bruker SHELXTL'
_computing_publication_material 'Bruker SHELXTL'
_computing_structure_refinement 'SHELXL--2014 (Sheldrick 2014)'
_computing_structure_solution 'SHELXT--(Sheldrick 2015)'
_diffrn_ambient_temperature 100(2)
_diffrn_measured_fraction_theta_full 0.987
_diffrn_measured_fraction_theta_max 0.987
_diffrn_measurement_device_type 'Bruker D8 Venture'
_diffrn_measurement_method '\f and \w scans'
_diffrn_radiation_type CuK\a
_diffrn_radiation_wavelength 1.54178
_diffrn_reflns_av_R_equivalents 0.0409
_diffrn_reflns_av_unetI/netI 0.0308
_diffrn_reflns_Laue_measured_fraction_full 0.987
_diffrn_reflns_Laue_measured_fraction_max 0.987
_diffrn_reflns_limit_h_max 11
_diffrn_reflns_limit_h_min -11
_diffrn_reflns_limit_k_max 12
_diffrn_reflns_limit_k_min -12
_diffrn_reflns_limit_l_max 15
_diffrn_reflns_limit_l_min -15
_diffrn_reflns_number 18581
_diffrn_reflns_point_group_measured_fraction_full 0.987
_diffrn_reflns_point_group_measured_fraction_max 0.987
_diffrn_reflns_theta_full 66.767
_diffrn_reflns_theta_max 66.767
_diffrn_reflns_theta_min 3.714
_diffrn_source 'Microfocus Sealed Tube'
_exptl_absorpt_coefficient_mu 0.546
_exptl_absorpt_correction_T_max 0.7528
_exptl_absorpt_correction_T_min 0.6526
_exptl_absorpt_correction_type multi-scan
_exptl_absorpt_process_details 'Sadabs, (Sheldrick 2012)'
_exptl_crystal_colour Colourless
_exptl_crystal_density_diffrn 1.255
_exptl_crystal_density_meas ?
_exptl_crystal_density_method 'Not Measured'
_exptl_crystal_description Block
_exptl_crystal_F_000 476
_exptl_crystal_size_max 0.326
_exptl_crystal_size_mid 0.217
_exptl_crystal_size_min 0.194
_refine_diff_density_max 0.213
_refine_diff_density_min -0.264
_refine_diff_density_rms 0.037
_refine_ls_extinction_method none
_refine_ls_goodness_of_fit_ref 1.047
_refine_ls_hydrogen_treatment mixed
_refine_ls_matrix_type full
_refine_ls_number_parameters 416
_refine_ls_number_reflns 4164
_refine_ls_number_restraints 338
_refine_ls_restrained_S_all 1.026
_refine_ls_R_factor_all 0.0453
_refine_ls_R_factor_gt 0.0343
_refine_ls_shift/su_max 0.001
_refine_ls_shift/su_mean 0.000
_refine_ls_structure_factor_coef Fsqd
_refine_ls_weighting_details 'w=1/[\s^2^(Fo^2^)+(0.0367P)^2^+0.3459P] where P=(Fo^2^+2Fc^2^)/3'
_refine_ls_weighting_scheme calc
_refine_ls_wR_factor_gt 0.0837
_refine_ls_wR_factor_ref 0.0904
_reflns_Friedel_coverage 0.000
_reflns_number_gt 3689
_reflns_number_total 4164
_reflns_threshold_expression 'I > 2\s(I)'
_cod_data_source_file d2cc01064j2.cif
_cod_data_source_block L159
_cod_depositor_comments
;
The following automatic conversions were performed:

data item '_exptl_absorpt_correction_type' value 'Multi-scan' was
changed to 'multi-scan' in accordance with the
/home/data/users/saulius/crontab/automatic-downloads/rss-feeds/RSC/lib/dictionaries/cif_core.dic
dictionary named 'cif_core.dic' version 2.4.2 last updated on
2011-04-26.

data item '_exptl_crystal_density_meas' value 'Not Measured' was
changed to '?' -- the value is perceived as not measured.

Automatic conversion script
Id: cif_fix_values 7556 2019-12-06 15:28:31Z antanas 
;
_cod_database_code 7129806
_shelx_shelxl_version_number 2018/3
_shelx_space_group_comment
; 
The symmetry employed for this shelxl refinement is uniquely defined 
by the following loop, which should always be used as a source of 
symmetry information in preference to the above space-group names. 
They are only intended as comments. 
;
_computing_bruker_data_scaling 'SADABS V2012/1 (Bruker AXS Inc.)'

loop_
_space_group_symop_operation_xyz
'x, y, z'
'-x, -y, -z'

loop_
_atom_site_label
_atom_site_type_symbol
_atom_site_fract_x
_atom_site_fract_y
_atom_site_fract_z
_atom_site_U_iso_or_equiv
_atom_site_adp_type
_atom_site_occupancy
_atom_site_site_symmetry_order
_atom_site_calc_flag
_atom_site_refinement_flags_posn
_atom_site_refinement_flags_adp
_atom_site_refinement_flags_occupancy
_atom_site_disorder_assembly
_atom_site_disorder_group
C1 C 0.34770(13) 0.96171(14) 0.59703(11) 0.0310(3) Uani 1 1 d . . . . .
C2 C 0.46106(13) 1.03737(13) 0.70791(11) 0.0305(3) Uani 1 1 d . . . . .
H2A H 0.538241 0.995093 0.699219 0.037 Uiso 1 1 calc R U . . .
H2B H 0.502836 1.144860 0.727329 0.037 Uiso 1 1 calc R U . . .
C3 C 0.39914(12) 1.01675(13) 0.80158(10) 0.0274(3) Uani 1 1 d . . . . .
C4 C 0.43739(14) 1.12708(14) 0.91048(11) 0.0357(3) Uani 1 1 d . . . . .
H4 H 0.507390 1.220914 0.929017 0.043 Uiso 1 1 calc R U . . .
C5 C 0.37448(17) 1.10144(16) 0.99198(11) 0.0434(3) Uani 1 1 d . . . . .
H5 H 0.401710 1.177202 1.066335 0.052 Uiso 1 1 calc R U . . .
C6 C 0.27124(16) 0.96458(16) 0.96508(11) 0.0402(3) Uani 1 1 d . . . . .
H6 H 0.227276 0.947232 1.020921 0.048 Uiso 1 1 calc R U . . .
C7 C 0.23240(13) 0.85343(14) 0.85684(10) 0.0299(3) Uani 1 1 d . . . . .
H7 H 0.161787 0.760037 0.838529 0.036 Uiso 1 1 calc R U . . .
C8 C 0.29683(12) 0.87869(13) 0.77513(10) 0.0245(2) Uani 1 1 d . . . . .
C9 C 0.26424(12) 0.75512(12) 0.65923(9) 0.0231(2) Uani 1 1 d . . . . .
H9 H 0.166258 0.683893 0.644131 0.028 Uiso 1 1 calc R U . . .
C10 C 0.36957(11) 0.67073(12) 0.65930(9) 0.0234(2) Uani 1 1 d . . . . .
C11 C 0.35034(12) 0.56692(12) 0.71447(9) 0.0243(2) Uani 1 1 d . . . . .
C12 C 0.21616(12) 0.49104(13) 0.72227(10) 0.0274(3) Uani 1 1 d . . . . .
H12 H 0.134472 0.507486 0.693556 0.033 Uiso 1 1 calc R U . . .
C13 C 0.20171(14) 0.39207(14) 0.77160(11) 0.0330(3) Uani 1 1 d . . . . .
H13 H 0.109992 0.340263 0.775612 0.040 Uiso 1 1 calc R U . . .
C14 C 0.32001(14) 0.36802(15) 0.81518(12) 0.0355(3) Uani 1 1 d . . . . .
H14 H 0.309634 0.301037 0.849780 0.043 Uiso 1 1 calc R U . . .
C15 C 0.45354(13) 0.44238(14) 0.80791(11) 0.0327(3) Uani 1 1 d . . . . .
H15 H 0.534922 0.426222 0.837509 0.039 Uiso 1 1 calc R U . . .
C16 C 0.46842(13) 0.53991(13) 0.75769(10) 0.0277(3) Uani 1 1 d . . . . .
H16 H 0.560205 0.589456 0.752389 0.033 Uiso 1 1 calc R U . . .
C17 C 0.47456(12) 0.69116(12) 0.61028(10) 0.0248(2) Uani 1 1 d . . . . .
C18 C 0.57553(12) 0.70616(12) 0.55710(10) 0.0246(2) Uani 1 1 d . . . . .
H18 H 0.551791 0.645108 0.478757 0.030 Uiso 1 1 calc R U . . .
C19 C 0.72333(12) 0.81038(13) 0.60918(10) 0.0248(2) Uani 1 1 d . . . . .
C20 C 0.77181(13) 0.89754(13) 0.72474(11) 0.0290(3) Uani 1 1 d . . . . .
H20 H 0.706888 0.895705 0.771304 0.035 Uiso 1 1 calc R U . . .
C21 C 0.91374(14) 0.98686(14) 0.77244(12) 0.0363(3) Uani 1 1 d . . . . .
H21 H 0.945454 1.045634 0.851240 0.044 Uiso 1 1 calc R U . . .
C22 C 1.00947(13) 0.99043(14) 0.70514(13) 0.0385(3) Uani 1 1 d . . . . .
H22 H 1.106825 1.050964 0.737730 0.046 Uiso 1 1 calc R U . . .
C23 C 0.96228(14) 0.90533(15) 0.59032(13) 0.0369(3) Uani 1 1 d . . . . .
H23 H 1.027567 0.907771 0.544089 0.044 Uiso 1 1 calc R U . . .
C24 C 0.81999(13) 0.81629(14) 0.54214(11) 0.0298(3) Uani 1 1 d . . . . .
H24 H 0.788428 0.759155 0.463125 0.036 Uiso 1 1 calc R U . . .
H1A H 0.3962(16) 0.9626(17) 0.5364(13) 0.036 Uiso 1 1 d . U . . .
H1B H 0.2824(17) 1.0197(17) 0.5990(12) 0.036 Uiso 1 1 d . U . . .
N1 N 0.26605(10) 0.80749(11) 0.57043(8) 0.0269(2) Uani 1 1 d D . . . .
C25 C 0.21653(16) 0.69793(16) 0.45935(13) 0.0229(3) Uani 0.8700(13) 1 d D U P A 1
C26 C 0.16438(14) 0.54221(16) 0.43397(12) 0.0231(3) Uani 0.8700(13) 1 d D U P A 1
H26 H 0.152368 0.512615 0.493370 0.028 Uiso 0.8700(13) 1 calc R U P A 1
C27 C 0.13172(13) 0.43588(14) 0.32692(11) 0.0234(3) Uani 0.8700(13) 1 d . U P A 1
H27 H 0.098962 0.334077 0.313669 0.028 Uiso 0.8700(13) 1 calc R U P A 1
C28 C 0.14551(13) 0.47370(16) 0.23483(14) 0.0239(3) Uani 0.8700(13) 1 d . U P A 1
C29 C 0.12226(14) 0.36552(16) 0.12428(15) 0.0276(3) Uani 0.8700(13) 1 d . U P A 1
H29 H 0.096365 0.263487 0.110015 0.033 Uiso 0.8700(13) 1 calc R U P A 1
C30 C 0.13687(15) 0.40704(19) 0.03754(13) 0.0308(3) Uani 0.8700(13) 1 d . U P A 1
H30 H 0.122605 0.334029 -0.036206 0.037 Uiso 0.8700(13) 1 calc R U P A 1
C31 C 0.17316(14) 0.55849(16) 0.05803(12) 0.0296(3) Uani 0.8700(13) 1 d . U P A 1
H31 H 0.182080 0.586534 -0.002415 0.036 Uiso 0.8700(13) 1 calc R U P A 1
C32 C 0.19558(14) 0.66517(15) 0.16404(12) 0.0265(3) Uani 0.8700(13) 1 d . U P A 1
H32 H 0.218304 0.766160 0.175891 0.032 Uiso 0.8700(13) 1 calc R U P A 1
C33 C 0.18542(18) 0.62736(17) 0.25682(13) 0.0238(3) Uani 0.8700(13) 1 d . U P A 1
C34 C 0.21766(13) 0.73586(16) 0.36820(11) 0.0239(3) Uani 0.8700(13) 1 d . U P A 1
H34 H 0.240738 0.837383 0.381514 0.029 Uiso 0.8700(13) 1 calc R U P A 1
C25A C 0.2305(13) 0.7441(11) 0.4547(9) 0.0232(8) Uani 0.1300(13) 1 d D U P A 2
C26A C 0.2332(9) 0.8249(11) 0.3860(8) 0.0242(7) Uani 0.1300(13) 1 d D U P A 2
H26A H 0.252(11) 0.932(12) 0.412(9) 0.029 Uiso 0.1300(13) 1 d . U P A 2
C27A C 0.2028(9) 0.7443(10) 0.2720(8) 0.0244(7) Uani 0.1300(13) 1 d . U P A 2
H27A H 0.201593 0.792273 0.223002 0.029 Uiso 0.1300(13) 1 calc R U P A 2
C28A C 0.1732(14) 0.5892(14) 0.2279(11) 0.0248(7) Uani 0.1300(13) 1 d . U P A 2
C29A C 0.1521(9) 0.5038(11) 0.1064(8) 0.0270(6) Uani 0.1300(13) 1 d . U P A 2
H29A H 0.158580 0.551980 0.057245 0.032 Uiso 0.1300(13) 1 calc R U P A 2
C30A C 0.1239(11) 0.3581(13) 0.0670(12) 0.0276(9) Uani 0.1300(13) 1 d . U P A 2
H30A H 0.113701 0.304587 -0.011078 0.033 Uiso 0.1300(13) 1 calc R U P A 2
C31A C 0.1079(9) 0.2766(11) 0.1344(8) 0.0259(8) Uani 0.1300(13) 1 d . U P A 2
H31A H 0.086225 0.172010 0.102617 0.031 Uiso 0.1300(13) 1 calc R U P A 2
C32A C 0.1251(9) 0.3553(10) 0.2458(8) 0.0250(7) Uani 0.1300(13) 1 d . U P A 2
H32A H 0.114372 0.303548 0.292381 0.030 Uiso 0.1300(13) 1 calc R U P A 2
C33A C 0.1582(9) 0.5108(11) 0.2958(10) 0.0235(6) Uani 0.1300(13) 1 d . U P A 2
C34A C 0.1898(10) 0.5965(14) 0.4155(9) 0.0226(7) Uani 0.1300(13) 1 d . U P A 2
H34A H 0.181923 0.549087 0.465078 0.027 Uiso 0.1300(13) 1 calc R U P A 2

loop_
_atom_site_aniso_label
_atom_site_aniso_U_11
_atom_site_aniso_U_22
_atom_site_aniso_U_33
_atom_site_aniso_U_23
_atom_site_aniso_U_13
_atom_site_aniso_U_12
C1 0.0258(6) 0.0353(7) 0.0378(7) 0.0197(6) 0.0131(5) 0.0113(5)
C2 0.0220(6) 0.0237(6) 0.0428(7) 0.0116(5) 0.0084(5) 0.0068(5)
C3 0.0210(6) 0.0245(6) 0.0346(6) 0.0092(5) 0.0029(5) 0.0110(5)
C4 0.0342(7) 0.0257(6) 0.0375(7) 0.0052(5) -0.0011(5) 0.0113(5)
C5 0.0549(9) 0.0353(7) 0.0280(7) 0.0004(6) 0.0007(6) 0.0194(6)
C6 0.0504(9) 0.0449(8) 0.0294(7) 0.0132(6) 0.0146(6) 0.0238(7)
C7 0.0285(6) 0.0303(6) 0.0318(6) 0.0115(5) 0.0088(5) 0.0128(5)
C8 0.0193(5) 0.0254(6) 0.0274(6) 0.0080(5) 0.0040(4) 0.0108(4)
C9 0.0168(5) 0.0237(6) 0.0270(6) 0.0091(5) 0.0062(4) 0.0061(4)
C10 0.0158(5) 0.0205(5) 0.0258(6) 0.0034(4) 0.0037(4) 0.0037(4)
C11 0.0209(6) 0.0191(5) 0.0262(6) 0.0034(4) 0.0056(4) 0.0057(4)
C12 0.0186(6) 0.0272(6) 0.0336(6) 0.0100(5) 0.0057(5) 0.0080(5)
C13 0.0251(6) 0.0311(6) 0.0438(7) 0.0177(6) 0.0113(5) 0.0073(5)
C14 0.0318(7) 0.0330(7) 0.0470(8) 0.0213(6) 0.0111(6) 0.0120(5)
C15 0.0249(6) 0.0302(6) 0.0423(7) 0.0138(5) 0.0046(5) 0.0118(5)
C16 0.0197(6) 0.0228(6) 0.0334(6) 0.0056(5) 0.0055(5) 0.0058(4)
C17 0.0207(6) 0.0200(5) 0.0272(6) 0.0048(4) 0.0023(4) 0.0060(4)
C18 0.0224(6) 0.0237(5) 0.0256(6) 0.0068(4) 0.0072(4) 0.0091(4)
C19 0.0208(6) 0.0240(5) 0.0339(6) 0.0137(5) 0.0104(5) 0.0105(4)
C20 0.0221(6) 0.0276(6) 0.0335(6) 0.0085(5) 0.0085(5) 0.0082(5)
C21 0.0261(7) 0.0282(6) 0.0437(7) 0.0070(5) 0.0019(5) 0.0074(5)
C22 0.0186(6) 0.0292(6) 0.0663(9) 0.0220(6) 0.0067(6) 0.0050(5)
C23 0.0252(6) 0.0414(7) 0.0616(9) 0.0334(7) 0.0226(6) 0.0161(6)
C24 0.0280(6) 0.0333(6) 0.0387(7) 0.0204(5) 0.0155(5) 0.0160(5)
N1 0.0234(5) 0.0301(5) 0.0267(5) 0.0108(4) 0.0069(4) 0.0099(4)
C25 0.0160(6) 0.0266(8) 0.0278(6) 0.0121(5) 0.0067(4) 0.0084(5)
C26 0.0172(5) 0.0243(6) 0.0277(6) 0.0121(5) 0.0053(4) 0.0058(5)
C27 0.0169(5) 0.0230(5) 0.0300(6) 0.0114(5) 0.0052(4) 0.0067(4)
C28 0.0159(5) 0.0262(5) 0.0294(6) 0.0118(5) 0.0053(4) 0.0071(4)
C29 0.0207(6) 0.0287(6) 0.0297(6) 0.0100(5) 0.0063(5) 0.0064(4)
C30 0.0246(6) 0.0341(7) 0.0275(6) 0.0091(6) 0.0060(5) 0.0061(5)
C31 0.0225(6) 0.0357(6) 0.0282(6) 0.0147(5) 0.0043(5) 0.0055(5)
C32 0.0189(5) 0.0288(6) 0.0314(6) 0.0145(5) 0.0037(4) 0.0063(4)
C33 0.0147(5) 0.0268(7) 0.0307(7) 0.0127(5) 0.0052(5) 0.0076(5)
C34 0.0174(5) 0.0242(6) 0.0302(6) 0.0124(5) 0.0052(4) 0.0064(4)
C25A 0.0167(10) 0.0250(11) 0.0293(10) 0.0126(10) 0.0063(10) 0.0071(10)
C26A 0.0168(10) 0.0260(10) 0.0306(10) 0.0127(10) 0.0059(9) 0.0074(10)
C27A 0.0171(10) 0.0264(10) 0.0306(10) 0.0133(9) 0.0051(9) 0.0074(10)
C28A 0.0165(8) 0.0270(9) 0.0305(9) 0.0121(8) 0.0051(8) 0.0073(8)
C29A 0.0196(8) 0.0296(8) 0.0297(8) 0.0121(8) 0.0051(8) 0.0063(8)
C30A 0.0214(11) 0.0297(11) 0.0288(12) 0.0116(12) 0.0058(11) 0.0059(11)
C31A 0.0192(11) 0.0273(11) 0.0297(11) 0.0112(11) 0.0053(11) 0.0070(11)
C32A 0.0181(10) 0.0263(10) 0.0298(10) 0.0113(10) 0.0053(10) 0.0072(9)
C33A 0.0161(8) 0.0258(9) 0.0294(9) 0.0123(8) 0.0055(8) 0.0073(8)
C34A 0.0166(9) 0.0242(10) 0.0289(9) 0.0128(9) 0.0057(9) 0.0072(9)

loop_
_atom_type_symbol
_atom_type_description
_atom_type_scat_dispersion_real
_atom_type_scat_dispersion_imag
_atom_type_scat_source
C C 0.0181 0.0091 'International Tables Vol C Tables 4.2.6.8 and 6.1.1.4'
H H 0.0000 0.0000 'International Tables Vol C Tables 4.2.6.8 and 6.1.1.4'
N N 0.0311 0.0180 'International Tables Vol C Tables 4.2.6.8 and 6.1.1.4'

loop_
_geom_angle_atom_site_label_1
_geom_angle_atom_site_label_2
_geom_angle_atom_site_label_3
_geom_angle
_geom_angle_site_symmetry_1
_geom_angle_site_symmetry_3
_geom_angle_publ_flag
N1 C1 C2 112.92(10) . . ?
N1 C1 H1A 108.0(9) . . ?
C2 C1 H1A 108.0(9) . . ?
N1 C1 H1B 110.2(9) . . ?
C2 C1 H1B 109.7(9) . . ?
H1A C1 H1B 107.8(12) . . ?
C3 C2 C1 111.29(10) . . ?
C3 C2 H2A 109.4 . . ?
C1 C2 H2A 109.4 . . ?
C3 C2 H2B 109.4 . . ?
C1 C2 H2B 109.4 . . ?
H2A C2 H2B 108.0 . . ?
C4 C3 C8 119.40(12) . . ?
C4 C3 C2 123.59(11) . . ?
C8 C3 C2 117.01(11) . . ?
C5 C4 C3 120.57(12) . . ?
C5 C4 H4 119.7 . . ?
C3 C4 H4 119.7 . . ?
C4 C5 C6 119.94(12) . . ?
C4 C5 H5 120.0 . . ?
C6 C5 H5 120.0 . . ?
C7 C6 C5 120.07(13) . . ?
C7 C6 H6 120.0 . . ?
C5 C6 H6 120.0 . . ?
C6 C7 C8 119.98(12) . . ?
C6 C7 H7 120.0 . . ?
C8 C7 H7 120.0 . . ?
C7 C8 C3 120.03(11) . . ?
C7 C8 C9 120.68(10) . . ?
C3 C8 C9 119.18(10) . . ?
N1 C9 C8 113.11(9) . . ?
N1 C9 C10 111.76(9) . . ?
C8 C9 C10 108.76(9) . . ?
N1 C9 H9 107.7 . . ?
C8 C9 H9 107.7 . . ?
C10 C9 H9 107.7 . . ?
C17 C10 C11 120.70(10) . . ?
C17 C10 C9 119.61(10) . . ?
C11 C10 C9 119.69(9) . . ?
C12 C11 C16 118.23(11) . . ?
C12 C11 C10 121.99(11) . . ?
C16 C11 C10 119.76(10) . . ?
C13 C12 C11 120.43(11) . . ?
C13 C12 H12 119.8 . . ?
C11 C12 H12 119.8 . . ?
C12 C13 C14 120.57(12) . . ?
C12 C13 H13 119.7 . . ?
C14 C13 H13 119.7 . . ?
C15 C14 C13 119.58(12) . . ?
C15 C14 H14 120.2 . . ?
C13 C14 H14 120.2 . . ?
C16 C15 C14 120.11(12) . . ?
C16 C15 H15 119.9 . . ?
C14 C15 H15 119.9 . . ?
C15 C16 C11 121.07(11) . . ?
C15 C16 H16 119.5 . . ?
C11 C16 H16 119.5 . . ?
C18 C17 C10 177.33(12) . . ?
C17 C18 C19 125.19(11) . . ?
C17 C18 H18 117.4 . . ?
C19 C18 H18 117.4 . . ?
C24 C19 C20 118.70(11) . . ?
C24 C19 C18 119.23(11) . . ?
C20 C19 C18 121.97(10) . . ?
C21 C20 C19 120.76(12) . . ?
C21 C20 H20 119.6 . . ?
C19 C20 H20 119.6 . . ?
C20 C21 C22 120.08(13) . . ?
C20 C21 H21 120.0 . . ?
C22 C21 H21 120.0 . . ?
C23 C22 C21 119.63(12) . . ?
C23 C22 H22 120.2 . . ?
C21 C22 H22 120.2 . . ?
C22 C23 C24 120.46(12) . . ?
C22 C23 H23 119.8 . . ?
C24 C23 H23 119.8 . . ?
C23 C24 C19 120.36(12) . . ?
C23 C24 H24 119.8 . . ?
C19 C24 H24 119.8 . . ?
C25A N1 C1 102.1(4) . . ?
C25 N1 C1 121.75(10) . . ?
C25A N1 C9 136.7(4) . . ?
C25 N1 C9 116.60(10) . . ?
C1 N1 C9 119.91(10) . . ?
C34 C25 N1 121.23(12) . . ?
C34 C25 C26 116.93(13) . . ?
N1 C25 C26 121.84(13) . . ?
C27 C26 C25 121.72(14) . . ?
C27 C26 H26 119.1 . . ?
C25 C26 H26 119.1 . . ?
C26 C27 C28 121.53(13) . . ?
C26 C27 H27 119.2 . . ?
C28 C27 H27 119.2 . . ?
C29 C28 C27 122.38(13) . . ?
C29 C28 C33 119.96(15) . . ?
C27 C28 C33 117.65(14) . . ?
C30 C29 C28 120.47(14) . . ?
C30 C29 H29 119.8 . . ?
C28 C29 H29 119.8 . . ?
C29 C30 C31 119.97(13) . . ?
C29 C30 H30 120.0 . . ?
C31 C30 H30 120.0 . . ?
C32 C31 C30 120.70(13) . . ?
C32 C31 H31 119.7 . . ?
C30 C31 H31 119.7 . . ?
C31 C32 C33 121.13(13) . . ?
C31 C32 H32 119.4 . . ?
C33 C32 H32 119.4 . . ?
C34 C33 C32 122.37(14) . . ?
C34 C33 C28 119.87(16) . . ?
C32 C33 C28 117.73(14) . . ?
C25 C34 C33 121.78(14) . . ?
C25 C34 H34 119.1 . . ?
C33 C34 H34 119.1 . . ?
C34A C25A N1 110.1(7) . . ?
C34A C25A C26A 124.9(10) . . ?
N1 C25A C26A 125.0(9) . . ?
C27A C26A C25A 117.1(9) . . ?
C27A C26A H26A 116(6) . . ?
C25A C26A H26A 127(6) . . ?
C26A C27A C28A 119.5(9) . . ?
C26A C27A H27A 120.3 . . ?
C28A C27A H27A 120.3 . . ?
C33A C28A C27A 122.3(11) . . ?
C33A C28A C29A 118.0(11) . . ?
C27A C28A C29A 119.7(11) . . ?
C30A C29A C28A 118.5(11) . . ?
C30A C29A H29A 120.7 . . ?
C28A C29A H29A 120.7 . . ?
C29A C30A C31A 124.3(12) . . ?
C29A C30A H30A 117.9 . . ?
C31A C30A H30A 117.9 . . ?
C32A C31A C30A 116.9(9) . . ?
C32A C31A H31A 121.5 . . ?
C30A C31A H31A 121.5 . . ?
C31A C32A C33A 123.0(9) . . ?
C31A C32A H32A 118.5 . . ?
C33A C32A H32A 118.5 . . ?
C28A C33A C32A 119.3(11) . . ?
C28A C33A C34A 117.5(10) . . ?
C32A C33A C34A 123.0(10) . . ?
C25A C34A C33A 118.2(10) . . ?
C25A C34A H34A 120.9 . . ?
C33A C34A H34A 120.9 . . ?

loop_
_geom_bond_atom_site_label_1
_geom_bond_atom_site_label_2
_geom_bond_distance
_geom_bond_site_symmetry_2
_geom_bond_publ_flag
C1 N1 1.4593(16) . ?
C1 C2 1.5272(18) . ?
C1 H1A 0.987(16) . ?
C1 H1B 1.001(16) . ?
C2 C3 1.5057(18) . ?
C2 H2A 0.9900 . ?
C2 H2B 0.9900 . ?
C3 C4 1.3901(18) . ?
C3 C8 1.3971(17) . ?
C4 C5 1.381(2) . ?
C4 H4 0.9500 . ?
C5 C6 1.391(2) . ?
C5 H5 0.9500 . ?
C6 C7 1.3867(19) . ?
C6 H6 0.9500 . ?
C7 C8 1.3902(17) . ?
C7 H7 0.9500 . ?
C8 C9 1.5122(16) . ?
C9 N1 1.4618(15) . ?
C9 C10 1.5482(16) . ?
C9 H9 1.0000 . ?
C10 C17 1.3119(16) . ?
C10 C11 1.4872(17) . ?
C11 C12 1.3999(17) . ?
C11 C16 1.4010(17) . ?
C12 C13 1.3860(18) . ?
C12 H12 0.9500 . ?
C13 C14 1.3870(19) . ?
C13 H13 0.9500 . ?
C14 C15 1.3869(19) . ?
C14 H14 0.9500 . ?
C15 C16 1.3816(19) . ?
C15 H15 0.9500 . ?
C16 H16 0.9500 . ?
C17 C18 1.3089(17) . ?
C18 C19 1.4759(16) . ?
C18 H18 0.9500 . ?
C19 C24 1.3948(17) . ?
C19 C20 1.3953(18) . ?
C20 C21 1.3875(18) . ?
C20 H20 0.9500 . ?
C21 C22 1.388(2) . ?
C21 H21 0.9500 . ?
C22 C23 1.384(2) . ?
C22 H22 0.9500 . ?
C23 C24 1.3904(19) . ?
C23 H23 0.9500 . ?
C24 H24 0.9500 . ?
N1 C25A 1.378(10) . ?
N1 C25 1.4044(18) . ?
C25 C34 1.397(2) . ?
C25 C26 1.437(2) . ?
C26 C27 1.3629(19) . ?
C26 H26 0.9500 . ?
C27 C28 1.418(2) . ?
C27 H27 0.9500 . ?
C28 C29 1.416(2) . ?
C28 C33 1.429(2) . ?
C29 C30 1.373(2) . ?
C29 H29 0.9500 . ?
C30 C31 1.414(2) . ?
C30 H30 0.9500 . ?
C31 C32 1.369(2) . ?
C31 H31 0.9500 . ?
C32 C33 1.423(2) . ?
C32 H32 0.9500 . ?
C33 C34 1.412(2) . ?
C34 H34 0.9500 . ?
C25A C34A 1.334(14) . ?
C25A C26A 1.439(5) . ?
C26A C27A 1.371(13) . ?
C26A H26A 0.98(11) . ?
C27A C28A 1.413(15) . ?
C27A H27A 0.9500 . ?
C28A C33A 1.407(18) . ?
C28A C29A 1.473(16) . ?
C29A C30A 1.329(16) . ?
C29A H29A 0.9500 . ?
C30A C31A 1.427(18) . ?
C30A H30A 0.9500 . ?
C31A C32A 1.354(13) . ?
C31A H31A 0.9500 . ?
C32A C33A 1.411(14) . ?
C32A H32A 0.9500 . ?
C33A C34A 1.441(16) . ?
C34A H34A 0.9500 . ?

loop_
_geom_torsion_atom_site_label_1
_geom_torsion_atom_site_label_2
_geom_torsion_atom_site_label_3
_geom_torsion_atom_site_label_4
_geom_torsion
_geom_torsion_site_symmetry_1
_geom_torsion_site_symmetry_2
_geom_torsion_site_symmetry_3
_geom_torsion_site_symmetry_4
_geom_torsion_publ_flag
N1 C1 C2 C3 -50.54(14) . . . . ?
C1 C2 C3 C4 -140.92(12) . . . . ?
C1 C2 C3 C8 38.42(15) . . . . ?
C8 C3 C4 C5 -0.44(19) . . . . ?
C2 C3 C4 C5 178.88(12) . . . . ?
C3 C4 C5 C6 -0.4(2) . . . . ?
C4 C5 C6 C7 0.6(2) . . . . ?
C5 C6 C7 C8 0.1(2) . . . . ?
C6 C7 C8 C3 -0.96(18) . . . . ?
C6 C7 C8 C9 175.21(11) . . . . ?
C4 C3 C8 C7 1.14(17) . . . . ?
C2 C3 C8 C7 -178.23(11) . . . . ?
C4 C3 C8 C9 -175.09(11) . . . . ?
C2 C3 C8 C9 5.54(16) . . . . ?
C7 C8 C9 N1 146.05(11) . . . . ?
C3 C8 C9 N1 -37.75(14) . . . . ?
C7 C8 C9 C10 -89.15(12) . . . . ?
C3 C8 C9 C10 87.05(12) . . . . ?
N1 C9 C10 C17 20.32(14) . . . . ?
C8 C9 C10 C17 -105.27(12) . . . . ?
N1 C9 C10 C11 -159.41(10) . . . . ?
C8 C9 C10 C11 75.00(12) . . . . ?
C17 C10 C11 C12 -150.76(11) . . . . ?
C9 C10 C11 C12 28.96(16) . . . . ?
C17 C10 C11 C16 27.48(16) . . . . ?
C9 C10 C11 C16 -152.80(10) . . . . ?
C16 C11 C12 C13 0.00(17) . . . . ?
C10 C11 C12 C13 178.27(11) . . . . ?
C11 C12 C13 C14 0.8(2) . . . . ?
C12 C13 C14 C15 -0.8(2) . . . . ?
C13 C14 C15 C16 0.1(2) . . . . ?
C14 C15 C16 C11 0.69(19) . . . . ?
C12 C11 C16 C15 -0.74(17) . . . . ?
C10 C11 C16 C15 -179.04(11) . . . . ?
C17 C18 C19 C24 -179.18(12) . . . . ?
C17 C18 C19 C20 4.49(19) . . . . ?
C24 C19 C20 C21 -0.89(18) . . . . ?
C18 C19 C20 C21 175.46(11) . . . . ?
C19 C20 C21 C22 0.05(19) . . . . ?
C20 C21 C22 C23 0.5(2) . . . . ?
C21 C22 C23 C24 -0.1(2) . . . . ?
C22 C23 C24 C19 -0.73(19) . . . . ?
C20 C19 C24 C23 1.22(17) . . . . ?
C18 C19 C24 C23 -175.23(11) . . . . ?
C2 C1 N1 C25A -150.2(5) . . . . ?
C2 C1 N1 C25 -145.39(12) . . . . ?
C2 C1 N1 C9 19.09(15) . . . . ?
C8 C9 N1 C25A -171.6(8) . . . . ?
C10 C9 N1 C25A 65.3(8) . . . . ?
C8 C9 N1 C25 -170.90(10) . . . . ?
C10 C9 N1 C25 65.94(13) . . . . ?
C8 C9 N1 C1 23.84(14) . . . . ?
C10 C9 N1 C1 -99.31(12) . . . . ?
C1 N1 C25 C34 -13.12(19) . . . . ?
C9 N1 C25 C34 -178.09(12) . . . . ?
C1 N1 C25 C26 165.99(12) . . . . ?
C9 N1 C25 C26 1.03(18) . . . . ?
C34 C25 C26 C27 6.8(2) . . . . ?
N1 C25 C26 C27 -172.36(12) . . . . ?
C25 C26 C27 C28 -1.0(2) . . . . ?
C26 C27 C28 C29 175.23(12) . . . . ?
C26 C27 C28 C33 -4.3(2) . . . . ?
C27 C28 C29 C30 -179.95(13) . . . . ?
C33 C28 C29 C30 -0.4(2) . . . . ?
C28 C29 C30 C31 -1.0(2) . . . . ?
C29 C30 C31 C32 0.7(2) . . . . ?
C30 C31 C32 C33 1.1(2) . . . . ?
C31 C32 C33 C34 175.47(14) . . . . ?
C31 C32 C33 C28 -2.4(2) . . . . ?
C29 C28 C33 C34 -175.85(13) . . . . ?
C27 C28 C33 C34 3.7(2) . . . . ?
C29 C28 C33 C32 2.1(2) . . . . ?
C27 C28 C33 C32 -178.35(12) . . . . ?
N1 C25 C34 C33 171.81(13) . . . . ?
C26 C25 C34 C33 -7.3(2) . . . . ?
C32 C33 C34 C25 -175.62(14) . . . . ?
C28 C33 C34 C25 2.2(2) . . . . ?
C1 N1 C25A C34A 162.9(8) . . . . ?
C9 N1 C25A C34A -3.5(14) . . . . ?
C1 N1 C25A C26A -18.7(11) . . . . ?
C9 N1 C25A C26A 174.9(6) . . . . ?
C34A C25A C26A C27A -5.7(16) . . . . ?
N1 C25A C26A C27A 176.1(9) . . . . ?
C25A C26A C27A C28A -1.0(14) . . . . ?
C26A C27A C28A C33A 7.2(17) . . . . ?
C26A C27A C28A C29A -175.0(9) . . . . ?
C33A C28A C29A C30A -1.8(16) . . . . ?
C27A C28A C29A C30A -179.8(10) . . . . ?
C28A C29A C30A C31A 2.1(15) . . . . ?
C29A C30A C31A C32A -1.0(15) . . . . ?
C30A C31A C32A C33A -0.4(13) . . . . ?
C27A C28A C33A C32A 178.4(10) . . . . ?
C29A C28A C33A C32A 0.5(16) . . . . ?
C27A C28A C33A C34A -6.8(17) . . . . ?
C29A C28A C33A C34A 175.3(9) . . . . ?
C31A C32A C33A C28A 0.6(15) . . . . ?
C31A C32A C33A C34A -173.9(9) . . . . ?
N1 C25A C34A C33A -175.6(8) . . . . ?
C26A C25A C34A C33A 6.0(17) . . . . ?
C28A C33A C34A C25A 0.3(15) . . . . ?
C32A C33A C34A C25A 174.9(10) . . . . ?
